data_1568229
loop_
_publ_author_name
'Shen, Shen'
'Baryshnikov, Glib V.'
'Xie, Qishan'
'Wu, Bin'
'Lv, Meng'
'Sun, Hao'
'Li, Zhongyu'
'&#xc5;gren, Hans'
'Chen, Jinquan'
'Zhu, Liangliang'

_publ_section_title
;
 Making multi-twisted luminophores produce persistent room-temperature
 phosphorescence.
;
_journal_issue 4
_journal_name_full 'Chemical science'
_journal_page_first 970
_journal_page_last 978
_journal_paper_doi 10.1039/d2sc05741g
_journal_volume 14
_journal_year 2023
_chemical_formula_sum 'C20 H14 F4 S2'
_chemical_formula_weight 394.43
_space_group_crystal_system monoclinic
_space_group_IT_number 14
_space_group_name_Hall '-P 2ybc'
_space_group_name_H-M_alt 'P 1 21/c 1'
_atom_sites_solution_hydrogens geom
_audit_block_doi 10.5517/ccdc.csd.cc2c2bsl
_audit_creation_method SHELXL-2016/6
_audit_update_record
;
2022-06-05 deposited with the CCDC.	2023-01-05 downloaded from the CCDC.
;
_cell_angle_alpha 90
_cell_angle_beta 93.913(2)
_cell_angle_gamma 90
_cell_formula_units_Z 2
_cell_length_a 15.1661(8)
_cell_length_b 4.8806(3)
_cell_length_c 11.4983(6)
_cell_measurement_reflns_used 7985
_cell_measurement_temperature 173(2)
_cell_measurement_theta_max 54.98
_cell_measurement_theta_min 5.09
_cell_volume 849.12(8)
_computing_cell_refinement 'Bruker SAINT'
_computing_data_collection 'Bruker APEX2'
_computing_data_reduction 'Bruker SAINT'
_computing_molecular_graphics 'Bruker SHELXTL'
_computing_publication_material 'Bruker SHELXTL'
_computing_structure_refinement 'SHELXL-2016/6 (Sheldrick, 2016)'
_computing_structure_solution 'SHELXT 2014/5 (Sheldrick, 2014)'
_diffrn_ambient_temperature 173(2)
_diffrn_measured_fraction_theta_full 0.995
_diffrn_measured_fraction_theta_max 0.996
_diffrn_measurement_device_type 'Bruker APEX-II CCD'
_diffrn_measurement_method '\f and \w scans'
_diffrn_radiation_type GaK\a
_diffrn_radiation_wavelength 1.34138
_diffrn_reflns_av_R_equivalents 0.0425
_diffrn_reflns_av_unetI/netI 0.0235
_diffrn_reflns_Laue_measured_fraction_full 0.995
_diffrn_reflns_Laue_measured_fraction_max 0.996
_diffrn_reflns_limit_h_max 18
_diffrn_reflns_limit_h_min -18
_diffrn_reflns_limit_k_max 5
_diffrn_reflns_limit_k_min -5
_diffrn_reflns_limit_l_max 14
_diffrn_reflns_limit_l_min -14
_diffrn_reflns_number 11687
_diffrn_reflns_point_group_measured_fraction_full 0.995
_diffrn_reflns_point_group_measured_fraction_max 0.996
_diffrn_reflns_theta_full 53.594
_diffrn_reflns_theta_max 54.988
_diffrn_reflns_theta_min 5.086
_exptl_absorpt_coefficient_mu 2.122
_exptl_absorpt_correction_T_max 0.751
_exptl_absorpt_correction_T_min 0.514
_exptl_absorpt_correction_type multi-scan
_exptl_absorpt_process_details sadabs
_exptl_crystal_colour colourless
_exptl_crystal_density_diffrn 1.543
_exptl_crystal_description block
_exptl_crystal_F_000 404
_exptl_crystal_size_max 0.310
_exptl_crystal_size_mid 0.150
_exptl_crystal_size_min 0.120
_refine_diff_density_max 0.223
_refine_diff_density_min -0.219
_refine_diff_density_rms 0.044
_refine_ls_extinction_method none
_refine_ls_goodness_of_fit_ref 1.044
_refine_ls_hydrogen_treatment constr
_refine_ls_matrix_type full
_refine_ls_number_parameters 119
_refine_ls_number_reflns 1607
_refine_ls_number_restraints 0
_refine_ls_restrained_S_all 1.044
_refine_ls_R_factor_all 0.0317
_refine_ls_R_factor_gt 0.0294
_refine_ls_shift/su_max 0.001
_refine_ls_shift/su_mean 0.000
_refine_ls_structure_factor_coef Fsqd
_refine_ls_weighting_details 'w=1/[\s^2^(Fo^2^)+(0.0372P)^2^+0.4612P] where P=(Fo^2^+2Fc^2^)/3'
_refine_ls_weighting_scheme calc
_refine_ls_wR_factor_gt 0.0766
_refine_ls_wR_factor_ref 0.0784
_reflns_Friedel_coverage 0.000
_reflns_number_gt 1497
_reflns_number_total 1607
_reflns_threshold_expression 'I > 2\s(I)'
_cod_data_source_file d2sc05741g8.cif
_cod_data_source_block ga_210901ca_a
_cod_depositor_comments 'Adding full bibliography for 1568224--1568235.cif.'
_cod_original_sg_symbol_H-M 'P 21/c'
_cod_database_code 1568229
_shelx_shelxl_version_number 2016/6
_shelx_space_group_comment
; 
The symmetry employed for this shelxl refinement is uniquely defined 
by the following loop, which should always be used as a source of 
symmetry information in preference to the above space-group names. 
They are only intended as comments. 
;
_shelx_estimated_absorpt_t_min 0.559
_shelx_estimated_absorpt_t_max 0.785

loop_
_space_group_symop_operation_xyz
'x, y, z'
'-x, y+1/2, -z+1/2'
'-x, -y, -z'
'x, -y-1/2, z-1/2'

loop_
_atom_site_label
_atom_site_type_symbol
_atom_site_fract_x
_atom_site_fract_y
_atom_site_fract_z
_atom_site_U_iso_or_equiv
_atom_site_adp_type
_atom_site_occupancy
_atom_site_site_symmetry_order
_atom_site_calc_flag
_atom_site_refinement_flags_posn
_atom_site_refinement_flags_adp
_atom_site_refinement_flags_occupancy
_atom_site_disorder_assembly
_atom_site_disorder_group
S1 S 0.33715(2) 0.90384(8) 0.52520(3) 0.02766(15) Uani 1 1 d . . . . .
F1 F 0.35805(6) 0.4650(2) 0.34515(7) 0.0307(2) Uani 1 1 d . . . . .
F2 F 0.49356(6) 0.13045(19) 0.32360(7) 0.0311(2) Uani 1 1 d . . . . .
C1 C 0.42712(9) 0.6779(3) 0.51176(12) 0.0214(3) Uani 1 1 d . . . . .
C2 C 0.42772(9) 0.4847(3) 0.42296(12) 0.0226(3) Uani 1 1 d . . . . .
C3 C 0.49810(9) 0.3114(3) 0.41176(12) 0.0219(3) Uani 1 1 d . . . . .
C4 C 0.25570(9) 0.6637(3) 0.56448(13) 0.0226(3) Uani 1 1 d . . . . .
C5 C 0.26130(10) 0.5462(3) 0.67495(13) 0.0274(3) Uani 1 1 d . . . . .
H5 H 0.309055 0.591425 0.729339 0.033 Uiso 1 1 calc R U . . .
C6 C 0.19715(10) 0.3635(3) 0.70534(13) 0.0277(3) Uani 1 1 d . . . . .
H6 H 0.201454 0.284024 0.780937 0.033 Uiso 1 1 calc R U . . .
C7 C 0.12651(9) 0.2935(3) 0.62773(13) 0.0241(3) Uani 1 1 d . . . . .
C8 C 0.12159(10) 0.4147(3) 0.51801(13) 0.0281(4) Uani 1 1 d . . . . .
H8 H 0.073561 0.370820 0.463832 0.034 Uiso 1 1 calc R U . . .
C9 C 0.18546(10) 0.5984(3) 0.48615(13) 0.0265(3) Uani 1 1 d . . . . .
H9 H 0.180999 0.679187 0.410808 0.032 Uiso 1 1 calc R U . . .
C10 C 0.05851(11) 0.0885(3) 0.66116(15) 0.0319(4) Uani 1 1 d . . . . .
H10A H 0.080625 -0.097437 0.649429 0.048 Uiso 1 1 calc R U . . .
H10B H 0.003624 0.115951 0.612497 0.048 Uiso 1 1 calc R U . . .
H10C H 0.047014 0.113553 0.743328 0.048 Uiso 1 1 calc R U . . .

loop_
_atom_site_aniso_label
_atom_site_aniso_U_11
_atom_site_aniso_U_22
_atom_site_aniso_U_33
_atom_site_aniso_U_23
_atom_site_aniso_U_13
_atom_site_aniso_U_12
S1 0.0260(2) 0.0173(2) 0.0404(2) 0.00372(15) 0.00812(16) 0.00095(13)
F1 0.0285(5) 0.0340(5) 0.0285(5) -0.0004(4) -0.0069(4) -0.0009(4)
F2 0.0385(5) 0.0277(5) 0.0272(5) -0.0099(4) 0.0035(4) -0.0015(4)
C1 0.0232(7) 0.0165(7) 0.0251(7) 0.0042(6) 0.0059(5) -0.0020(5)
C2 0.0230(7) 0.0222(8) 0.0224(7) 0.0040(6) 0.0009(5) -0.0047(6)
C3 0.0289(7) 0.0179(7) 0.0195(7) -0.0010(5) 0.0055(5) -0.0041(6)
C4 0.0225(7) 0.0177(7) 0.0283(7) -0.0003(6) 0.0056(6) 0.0017(6)
C5 0.0266(7) 0.0284(8) 0.0268(8) 0.0007(6) -0.0013(6) -0.0019(6)
C6 0.0318(8) 0.0272(8) 0.0242(7) 0.0048(6) 0.0023(6) -0.0009(6)
C7 0.0256(7) 0.0184(8) 0.0291(8) -0.0038(6) 0.0075(6) 0.0011(6)
C8 0.0264(8) 0.0328(9) 0.0248(7) -0.0044(6) 0.0000(6) -0.0030(6)
C9 0.0279(8) 0.0293(9) 0.0225(7) 0.0018(6) 0.0031(6) 0.0014(6)
C10 0.0328(8) 0.0267(9) 0.0372(9) -0.0033(7) 0.0101(7) -0.0058(7)

loop_
_atom_type_symbol
_atom_type_description
_atom_type_scat_dispersion_real
_atom_type_scat_dispersion_imag
_atom_type_scat_source
C C 0.0137 0.0067 'International Tables Vol C Tables 4.2.6.8 and 6.1.1.4'
H H 0.0000 0.0000 'International Tables Vol C Tables 4.2.6.8 and 6.1.1.4'
F F 0.0583 0.0400 'International Tables Vol C Tables 4.2.6.8 and 6.1.1.4'
S S 0.2925 0.4295 'International Tables Vol C Tables 4.2.6.8 and 6.1.1.4'

loop_
_geom_angle_atom_site_label_1
_geom_angle_atom_site_label_2
_geom_angle_atom_site_label_3
_geom_angle
_geom_angle_site_symmetry_1
_geom_angle_site_symmetry_3
_geom_angle_publ_flag
C1 S1 C4 99.44(7) . . ?
C3 C1 C2 116.42(13) 3_666 . ?
C3 C1 S1 121.52(12) 3_666 . ?
C2 C1 S1 122.04(11) . . ?
F1 C2 C3 118.37(13) . . ?
F1 C2 C1 119.63(13) . . ?
C3 C2 C1 122.00(13) . . ?
F2 C3 C2 118.37(13) . . ?
F2 C3 C1 120.05(13) . 3_666 ?
C2 C3 C1 121.58(13) . 3_666 ?
C9 C4 C5 119.71(14) . . ?
C9 C4 S1 120.14(11) . . ?
C5 C4 S1 120.13(11) . . ?
C6 C5 C4 119.78(14) . . ?
C6 C5 H5 120.1 . . ?
C4 C5 H5 120.1 . . ?
C5 C6 C7 121.43(14) . . ?
C5 C6 H6 119.3 . . ?
C7 C6 H6 119.3 . . ?
C6 C7 C8 118.00(14) . . ?
C6 C7 C10 120.73(14) . . ?
C8 C7 C10 121.26(14) . . ?
C9 C8 C7 121.27(14) . . ?
C9 C8 H8 119.4 . . ?
C7 C8 H8 119.4 . . ?
C4 C9 C8 119.80(14) . . ?
C4 C9 H9 120.1 . . ?
C8 C9 H9 120.1 . . ?
C7 C10 H10A 109.5 . . ?
C7 C10 H10B 109.5 . . ?
H10A C10 H10B 109.5 . . ?
C7 C10 H10C 109.5 . . ?
H10A C10 H10C 109.5 . . ?
H10B C10 H10C 109.5 . . ?

loop_
_geom_bond_atom_site_label_1
_geom_bond_atom_site_label_2
_geom_bond_distance
_geom_bond_site_symmetry_2
_geom_bond_publ_flag
S1 C1 1.7694(15) . ?
S1 C4 1.7833(15) . ?
F1 C2 1.3405(16) . ?
F2 C3 1.3427(16) . ?
C1 C3 1.388(2) 3_666 ?
C1 C2 1.390(2) . ?
C2 C3 1.375(2) . ?
C4 C9 1.384(2) . ?
C4 C5 1.391(2) . ?
C5 C6 1.382(2) . ?
C5 H5 0.9500 . ?
C6 C7 1.389(2) . ?
C6 H6 0.9500 . ?
C7 C8 1.391(2) . ?
C7 C10 1.505(2) . ?
C8 C9 1.387(2) . ?
C8 H8 0.9500 . ?
C9 H9 0.9500 . ?
C10 H10A 0.9800 . ?
C10 H10B 0.9800 . ?
C10 H10C 0.9800 . ?

loop_
_geom_torsion_atom_site_label_1
_geom_torsion_atom_site_label_2
_geom_torsion_atom_site_label_3
_geom_torsion_atom_site_label_4
_geom_torsion
_geom_torsion_site_symmetry_1
_geom_torsion_site_symmetry_2
_geom_torsion_site_symmetry_3
_geom_torsion_site_symmetry_4
_geom_torsion_publ_flag
C4 S1 C1 C3 -113.01(12) . . . 3_666 ?
C4 S1 C1 C2 68.42(13) . . . . ?
C3 C1 C2 F1 -179.27(12) 3_666 . . . ?
S1 C1 C2 F1 -0.64(19) . . . . ?
C3 C1 C2 C3 0.6(2) 3_666 . . . ?
S1 C1 C2 C3 179.20(11) . . . . ?
F1 C2 C3 F2 -0.17(19) . . . . ?
C1 C2 C3 F2 179.99(12) . . . . ?
F1 C2 C3 C1 179.25(13) . . . 3_666 ?
C1 C2 C3 C1 -0.6(2) . . . 3_666 ?
C1 S1 C4 C9 -109.25(13) . . . . ?
C1 S1 C4 C5 72.34(13) . . . . ?
C9 C4 C5 C6 0.6(2) . . . . ?
S1 C4 C5 C6 178.99(12) . . . . ?
C4 C5 C6 C7 0.0(2) . . . . ?
C5 C6 C7 C8 -0.5(2) . . . . ?
C5 C6 C7 C10 178.39(14) . . . . ?
C6 C7 C8 C9 0.5(2) . . . . ?
C10 C7 C8 C9 -178.37(14) . . . . ?
C5 C4 C9 C8 -0.5(2) . . . . ?
S1 C4 C9 C8 -178.97(12) . . . . ?
C7 C8 C9 C4 0.0(2) . . . . ?
